data_4030226
loop_
_publ_author_name
'Lindeboom, Erik J.'
'Willis, Anthony C.'
'Paddon-Row, Michael N'
'Sherburn, Michael S.'

_publ_section_title
;
 Computational and synthetic studies with tetravinylethylenes.
;
_journal_issue 23
_journal_name_full 'The Journal of organic chemistry'
_journal_page_first 11496
_journal_page_last 11507
_journal_paper_doi 10.1021/jo5021294
_journal_volume 79
_journal_year 2014
_chemical_compound_source local
_chemical_formula_moiety 'C25 H27 N3 O6'
_chemical_formula_sum 'C25 H27 N3 O6'
_chemical_formula_weight 465.51
_space_group_IT_number 14
_symmetry_cell_setting monoclinic
_symmetry_space_group_name_Hall '-P 2yab'
_symmetry_space_group_name_H-M 'P 1 21/a 1'
_atom_sites_solution_hydrogens geom
_atom_sites_solution_primary direct
_audit_creation_date 13-01-22
_audit_creation_method CRYSTALS_ver_14.11
_audit_update_record
; 
2013-01-23 - Report on C25 H27 N3 O6 
             by Anthony C. Willis 
             for Erik J. Lindeboom and Mick Sherburn 
2013-01-23 - passes checkcif tests with minor warnings 
;
_cell_angle_alpha 90
_cell_angle_beta 90.152(3)
_cell_angle_gamma 90
_cell_formula_units_Z 4
_cell_length_a 13.1801(6)
_cell_length_b 11.6477(5)
_cell_length_c 13.9929(5)
_cell_measurement_reflns_used 44270
_cell_measurement_temperature 200
_cell_measurement_theta_max 27.5
_cell_measurement_theta_min 2.6
_cell_volume 2148.15(15)
_computing_cell_refinement 'DENZO/SCALEPACK (Otwinowski & Minor, 1997)'
_computing_data_collection 'COLLECT (Nonius, 2001).'
_computing_data_reduction 'DENZO/SCALEPACK (Otwinowski & Minor, 1997)'
_computing_molecular_graphics
; 
ORTEP-II (Johnson 1976) in teXsan (MSC, 1992-1997)
;
_computing_publication_material 'CRYSTALS (Betteridge et al., 2003)'
_computing_structure_refinement 'CRYSTALS (Betteridge et al., 2003)'
_computing_structure_solution 'SIR92 (Altomare et al., 1994)'
_diffrn_ambient_temperature 200
_diffrn_measured_fraction_theta_full 0.996
_diffrn_measured_fraction_theta_max 0.996
_diffrn_measurement_device Area
_diffrn_measurement_device_type 'Nonius KappaCCD'
_diffrn_measurement_method '\f & \w scans'
_diffrn_radiation_monochromator graphite
_diffrn_radiation_type 'Mo K\a'
_diffrn_radiation_wavelength 0.71073
_diffrn_reflns_av_R_equivalents 0.076
_diffrn_reflns_limit_h_max 17
_diffrn_reflns_limit_h_min -17
_diffrn_reflns_limit_k_max 15
_diffrn_reflns_limit_k_min -15
_diffrn_reflns_limit_l_max 18
_diffrn_reflns_limit_l_min -18
_diffrn_reflns_number 42767
_diffrn_reflns_theta_full 27.485
_diffrn_reflns_theta_max 27.485
_diffrn_reflns_theta_min 2.748
_diffrn_standards_number 0
_exptl_absorpt_coefficient_mu 0.104
_exptl_absorpt_correction_T_max 0.99
_exptl_absorpt_correction_T_min 0.75
_exptl_absorpt_correction_type multi-scan
_exptl_absorpt_process_details 'DENZO/SCALEPACK (Otwinowski & Minor, 1997)'
_exptl_crystal_colour colourless
_exptl_crystal_density_diffrn 1.439
_exptl_crystal_density_method 'not measured'
_exptl_crystal_description block
_exptl_crystal_F_000 984
_exptl_crystal_size_max 0.180
_exptl_crystal_size_mid 0.180
_exptl_crystal_size_min 0.110
_refine_diff_density_max 0.48
_refine_diff_density_min -0.45
_refine_ls_extinction_method None
_refine_ls_goodness_of_fit_ref 0.9606
_refine_ls_hydrogen_treatment constr
_refine_ls_matrix_type full
_refine_ls_number_parameters 307
_refine_ls_number_reflns 4913
_refine_ls_number_restraints 0
_refine_ls_R_factor_all 0.0927
_refine_ls_R_factor_gt 0.0534
_refine_ls_shift/su_max 0.0004819
_refine_ls_shift/su_mean 0.0001094
_refine_ls_structure_factor_coef Fsqd
_refine_ls_weighting_details
;
 Method= Modified Sheldrick 
 w=1/[\s^2^(F^2^) + ( 0.06P)^2^ + 1.07P] 
 ,where P=(max(Fo^2^,0) + 2Fc^2^)/3 
;
_refine_ls_weighting_scheme calc
_refine_ls_wR_factor_all 0.1366
_refine_ls_wR_factor_gt 0.1167
_refine_ls_wR_factor_ref 0.1366
_reflns_limit_h_max 17
_reflns_limit_h_min -17
_reflns_limit_k_max 15
_reflns_limit_k_min 0
_reflns_limit_l_max 18
_reflns_limit_l_min 0
_reflns_number_gt 3218
_reflns_number_total 4913
_reflns_threshold_expression I>2.0\s(I)
_oxford_diffrn_Wilson_B_factor 3.15
_oxford_diffrn_Wilson_scale 7.44
_oxford_refine_ls_r_factor_ref 0.0927
_oxford_refine_ls_scale 0.3930(6)
_oxford_reflns_number_all 4913
_oxford_reflns_threshold_expression_ref I>-10.0\s(I)
_oxford_structure_analysis_title '1221641 she1303b'
_cod_data_source_file jo5021294_si_007.cif
_cod_data_source_block she1303b
_cod_depositor_comments
;
The following automatic conversions were performed:

'_symmetry_cell_setting' value 'Monoclinic' changed to 'monoclinic'
according to
/home/saulius/struct/COD-crude-data--automatic-downloads/rss-feeds/ACS/lib/dictionaries/cif_core.dic
dictionary named 'cif_core.dic' version 2.4.2 from 2011-04-26.

Automatic conversion script
Id: cif_fix_values 2935 2014-11-11 08:27:57Z andrius 

 Adding full bibliography for 4030223--4030230.cif.
;
_cod_original_sg_symbol_H-M 'P 1 21/a 1 '
_cod_database_code 4030226

loop_
_symmetry_equiv_pos_as_xyz
x,y,z
-x,-y,-z
-x+1/2,y+1/2,-z
x+1/2,-y+1/2,z

loop_
_atom_site_label
_atom_site_type_symbol
_atom_site_fract_x
_atom_site_fract_y
_atom_site_fract_z
_atom_site_U_iso_or_equiv
_atom_site_occupancy
_atom_site_adp_type
_atom_site_refinement_flags_posn
C1 C 0.36466(17) 0.39263(18) 0.47691(14) 0.0426 1.0000 Uani .
C2 C 0.36078(16) 0.51337(17) 0.43408(14) 0.0398 1.0000 Uani .
C3 C 0.42659(15) 0.51916(17) 0.34433(14) 0.0364 1.0000 Uani .
C4 C 0.42196(14) 0.63560(17) 0.29343(14) 0.0371 1.0000 Uani .
C5 C 0.48787(15) 0.64227(18) 0.20306(14) 0.0401 1.0000 Uani .
C6 C 0.51428(16) 0.52485(18) 0.15599(16) 0.0438 1.0000 Uani .
C7 C 0.44706(15) 0.42010(18) 0.17784(14) 0.0378 1.0000 Uani .
C8 C 0.36631(16) 0.38334(18) 0.10116(14) 0.0391 1.0000 Uani .
C9 C 0.29541(15) 0.28801(17) 0.13947(14) 0.0387 1.0000 Uani .
C10 C 0.33311(15) 0.23288(17) 0.23317(14) 0.0387 1.0000 Uani .
C11 C 0.26210(16) 0.14097(19) 0.27321(15) 0.0438 1.0000 Uani .
C12 C 0.30790(16) 0.08866(18) 0.36440(15) 0.0436 1.0000 Uani .
C13 C 0.35003(15) 0.17943(17) 0.43498(14) 0.0386 1.0000 Uani .
C14 C 0.32096(15) 0.30372(17) 0.40776(14) 0.0383 1.0000 Uani .
C15 C 0.35337(14) 0.32689(17) 0.30597(13) 0.0344 1.0000 Uani .
C16 C 0.40315(14) 0.42046(16) 0.27767(13) 0.0336 1.0000 Uani .
C17 C 0.31936(15) 0.68139(17) 0.26078(14) 0.0379 1.0000 Uani .
O18 O 0.23886(11) 0.68062(14) 0.30206(11) 0.0512 1.0000 Uani .
N19 N 0.33329(13) 0.73437(14) 0.17330(12) 0.0393 1.0000 Uani .
C20 C 0.25845(18) 0.8085(2) 0.12906(17) 0.0523 1.0000 Uani .
C21 C 0.42996(16) 0.72038(18) 0.13689(15) 0.0421 1.0000 Uani .
O22 O 0.46017(12) 0.76491(14) 0.06385(11) 0.0540 1.0000 Uani .
C23 C 0.29439(16) 0.47724(18) 0.06978(14) 0.0410 1.0000 Uani .
O24 O 0.31326(12) 0.55983(13) 0.01973(11) 0.0507 1.0000 Uani .
N25 N 0.19905(13) 0.45330(15) 0.10533(12) 0.0427 1.0000 Uani .
C26 C 0.11040(18) 0.5261(2) 0.0901(2) 0.0627 1.0000 Uani .
C27 C 0.19281(16) 0.34677(19) 0.14909(14) 0.0406 1.0000 Uani .
O28 O 0.11606(11) 0.31046(14) 0.18568(11) 0.0518 1.0000 Uani .
C29 C 0.39741(17) 0.01462(18) 0.33915(16) 0.0457 1.0000 Uani .
O30 O 0.39858(14) -0.06879(15) 0.28738(13) 0.0665 1.0000 Uani .
N31 N 0.48298(13) 0.05949(15) 0.38224(12) 0.0414 1.0000 Uani .
C32 C 0.58388(17) 0.0103(2) 0.37067(17) 0.0522 1.0000 Uani .
C33 C 0.46368(16) 0.15537(18) 0.43678(15) 0.0414 1.0000 Uani .
O34 O 0.52956(12) 0.20571(15) 0.48053(13) 0.0600 1.0000 Uani .
H11 H 0.4344 0.3713 0.4910 0.0519 1.0000 Uiso R
H12 H 0.3267 0.3879 0.5367 0.0508 1.0000 Uiso R
H21 H 0.3859 0.5694 0.4812 0.0477 1.0000 Uiso R
H22 H 0.2924 0.5328 0.4164 0.0479 1.0000 Uiso R
H31 H 0.4984 0.5091 0.3643 0.0427 1.0000 Uiso R
H41 H 0.4464 0.6937 0.3391 0.0436 1.0000 Uiso R
H51 H 0.5530 0.6813 0.2184 0.0478 1.0000 Uiso R
H61 H 0.5825 0.5048 0.1780 0.0534 1.0000 Uiso R
H62 H 0.5174 0.5361 0.0871 0.0533 1.0000 Uiso R
H71 H 0.4946 0.3557 0.1767 0.0444 1.0000 Uiso R
H81 H 0.4028 0.3557 0.0453 0.0467 1.0000 Uiso R
H91 H 0.2875 0.2273 0.0925 0.0465 1.0000 Uiso R
H101 H 0.3996 0.1948 0.2160 0.0448 1.0000 Uiso R
H111 H 0.1953 0.1767 0.2901 0.0526 1.0000 Uiso R
H112 H 0.2509 0.0785 0.2263 0.0530 1.0000 Uiso R
H121 H 0.2571 0.0407 0.3960 0.0519 1.0000 Uiso R
H131 H 0.3244 0.1641 0.4997 0.0451 1.0000 Uiso R
H141 H 0.2443 0.3088 0.4140 0.0447 1.0000 Uiso R
H201 H 0.2895 0.8557 0.0813 0.0632 0.7 Uiso R
H202 H 0.2289 0.8578 0.1760 0.0632 0.7 Uiso R
H203 H 0.2074 0.7634 0.1001 0.0632 0.7 Uiso R
H204 H 0.1939 0.7948 0.1569 0.0632 0.3 Uiso R
H205 H 0.2771 0.8865 0.1388 0.0632 0.3 Uiso R
H206 H 0.2553 0.7931 0.0625 0.0632 0.3 Uiso R
H261 H 0.1196 0.5706 0.0334 0.0941 1.0000 Uiso R
H262 H 0.1013 0.5782 0.1424 0.0948 1.0000 Uiso R
H263 H 0.0515 0.4785 0.0824 0.0951 1.0000 Uiso R
H321 H 0.5760 -0.0697 0.3566 0.0773 1.0000 Uiso R
H322 H 0.6200 0.0198 0.4311 0.0773 1.0000 Uiso R
H323 H 0.6181 0.0489 0.3197 0.0780 1.0000 Uiso R

loop_
_atom_site_aniso_label
_atom_site_aniso_U_11
_atom_site_aniso_U_22
_atom_site_aniso_U_33
_atom_site_aniso_U_23
_atom_site_aniso_U_13
_atom_site_aniso_U_12
C1 0.0484(12) 0.0443(12) 0.0350(10) 0.0002(9) 0.0004(9) 0.0033(10)
C2 0.0413(11) 0.0397(11) 0.0383(11) -0.0033(9) -0.0013(9) 0.0020(9)
C3 0.0313(10) 0.0402(11) 0.0377(10) 0.0011(8) -0.0052(8) 0.0004(8)
C4 0.0315(10) 0.0375(11) 0.0421(11) -0.0015(9) -0.0017(8) -0.0028(8)
C5 0.0312(10) 0.0419(11) 0.0471(12) 0.0021(9) 0.0016(8) -0.0058(8)
C6 0.0342(11) 0.0469(12) 0.0504(12) 0.0025(10) 0.0086(9) -0.0003(9)
C7 0.0326(10) 0.0415(11) 0.0393(10) 0.0008(9) 0.0023(8) 0.0039(8)
C8 0.0429(12) 0.0408(11) 0.0337(10) -0.0020(8) 0.0016(8) 0.0024(9)
C9 0.0424(12) 0.0376(11) 0.0361(10) -0.0055(9) -0.0029(8) -0.0007(9)
C10 0.0375(11) 0.0392(11) 0.0396(11) 0.0005(8) -0.0026(8) 0.0011(9)
C11 0.0401(12) 0.0405(11) 0.0509(12) 0.0022(9) -0.0088(9) -0.0065(9)
C12 0.0410(12) 0.0394(11) 0.0504(12) 0.0066(9) -0.0015(9) -0.0069(9)
C13 0.0372(11) 0.0396(11) 0.0390(10) 0.0066(9) 0.0018(8) 0.0010(9)
C14 0.0355(10) 0.0393(11) 0.0402(10) 0.0034(9) 0.0002(8) 0.0017(8)
C15 0.0306(10) 0.0396(11) 0.0331(10) -0.0016(8) -0.0035(8) 0.0027(8)
C16 0.0285(10) 0.0360(10) 0.0363(10) 0.0006(8) -0.0029(8) 0.0029(8)
C17 0.0371(11) 0.0347(10) 0.0419(11) -0.0008(8) -0.0017(9) 0.0005(9)
O18 0.0362(8) 0.0581(10) 0.0593(9) 0.0124(8) 0.0079(7) 0.0057(7)
N19 0.0403(10) 0.0380(9) 0.0397(9) 0.0022(7) -0.0019(7) 0.0020(7)
C20 0.0516(14) 0.0547(14) 0.0506(13) 0.0095(11) -0.0074(10) 0.0090(11)
C21 0.0433(12) 0.0392(11) 0.0437(12) -0.0015(9) 0.0012(9) -0.0061(9)
O22 0.0591(10) 0.0529(10) 0.0501(9) 0.0103(7) 0.0099(8) -0.0032(8)
C23 0.0473(12) 0.0404(11) 0.0352(10) -0.0022(9) -0.0065(9) -0.0005(9)
O24 0.0579(10) 0.0457(9) 0.0485(9) 0.0074(7) -0.0055(7) -0.0002(7)
N25 0.0377(10) 0.0446(10) 0.0457(10) 0.0019(8) -0.0076(8) 0.0036(8)
C26 0.0446(14) 0.0633(16) 0.0802(17) 0.0119(14) -0.0108(13) 0.0103(12)
C27 0.0400(12) 0.0472(12) 0.0347(10) -0.0032(9) -0.0078(9) -0.0016(9)
O28 0.0385(9) 0.0598(10) 0.0570(9) 0.0048(8) -0.0043(7) -0.0040(7)
C29 0.0526(14) 0.0364(11) 0.0482(12) 0.0025(10) -0.0053(10) 0.0019(10)
O30 0.0755(12) 0.0471(10) 0.0767(12) -0.0150(9) -0.0187(10) 0.0082(9)
N31 0.0386(10) 0.0406(9) 0.0451(10) 0.0032(8) 0.0001(7) 0.0031(8)
C32 0.0479(13) 0.0531(14) 0.0557(13) 0.0073(11) 0.0038(10) 0.0110(11)
C33 0.0416(12) 0.0394(11) 0.0432(11) 0.0049(9) -0.0032(9) 0.0009(9)
O34 0.0475(10) 0.0569(10) 0.0756(11) -0.0128(9) -0.0184(8) 0.0041(8)

loop_
_atom_type_symbol
_atom_type_scat_dispersion_real
_atom_type_scat_dispersion_imag
_atom_type_scat_Cromer_Mann_a1
_atom_type_scat_Cromer_Mann_b1
_atom_type_scat_Cromer_Mann_a2
_atom_type_scat_Cromer_Mann_b2
_atom_type_scat_Cromer_Mann_a3
_atom_type_scat_Cromer_Mann_b3
_atom_type_scat_Cromer_Mann_a4
_atom_type_scat_Cromer_Mann_b4
_atom_type_scat_Cromer_Mann_c
_atom_type_scat_source
C 0.0033 0.0016 2.3100 20.8439 1.0200 10.2075 1.5886 0.5687 0.8650 51.6512 0.2156 'International Tables Vol C 4.2.6.8 and 6.1.1.4'
H 0.0000 0.0000 0.4930 10.5109 0.3229 26.1257 0.1402 3.1424 0.0408 57.7998 0.0030 'International Tables Vol C 4.2.6.8 and 6.1.1.4'
N 0.0061 0.0033 12.2126 0.0057 3.1322 9.8933 2.0125 28.9975 1.1663 0.5826 -11.5290 'International Tables Vol C 4.2.6.8 and 6.1.1.4'
O 0.0106 0.0060 3.0485 13.2771 2.2868 5.7011 1.5463 0.3239 0.8670 32.9089 0.2508 'International Tables Vol C 4.2.6.8 and 6.1.1.4'

loop_
_geom_angle_atom_site_label_1
_geom_angle_atom_site_label_2
_geom_angle_atom_site_label_3
_geom_angle
_geom_angle_publ_flag
C2 C1 C14 111.27(16) yes
C2 C1 H11 110.2 no
C14 C1 H11 108.1 no
C2 C1 H12 111.7 no
C14 C1 H12 108.1 no
H11 C1 H12 107.4 no
C1 C2 C3 110.11(16) yes
C1 C2 H21 109.7 no
C3 C2 H21 109.2 no
C1 C2 H22 110.3 no
C3 C2 H22 108.2 no
H21 C2 H22 109.3 no
C2 C3 C4 113.48(16) yes
C2 C3 C16 110.96(16) yes
C4 C3 C16 112.22(15) yes
C2 C3 H31 107.8 no
C4 C3 H31 105.7 no
C16 C3 H31 106.1 no
C3 C4 C5 113.88(16) yes
C3 C4 C17 118.91(16) yes
C5 C4 C17 103.81(16) yes
C3 C4 H41 107.1 no
C5 C4 H41 108.3 no
C17 C4 H41 104.1 no
C4 C5 C6 115.50(16) yes
C4 C5 C21 104.47(16) yes
C6 C5 C21 112.60(17) yes
C4 C5 H51 109.6 no
C6 C5 H51 107.4 no
C21 C5 H51 107.0 no
C5 C6 C7 118.86(16) yes
C5 C6 H61 106.4 no
C7 C6 H61 106.1 no
C5 C6 H62 108.1 no
C7 C6 H62 109.2 no
H61 C6 H62 107.6 no
C6 C7 C8 118.06(17) yes
C6 C7 C16 113.76(17) yes
C8 C7 C16 111.81(16) yes
C6 C7 H71 103.7 no
C8 C7 H71 102.3 no
C16 C7 H71 105.3 no
C7 C8 C9 111.59(16) yes
C7 C8 C23 115.14(17) yes
C9 C8 C23 103.94(16) yes
C7 C8 H81 107.7 no
C9 C8 H81 110.0 no
C23 C8 H81 108.5 no
C8 C9 C10 113.58(16) yes
C8 C9 C27 104.21(17) yes
C10 C9 C27 113.38(16) yes
C8 C9 H91 110.6 no
C10 C9 H91 107.8 no
C27 C9 H91 107.1 no
C9 C10 C11 114.02(16) yes
C9 C10 C15 109.02(16) yes
C11 C10 C15 111.44(16) yes
C9 C10 H101 105.0 no
C11 C10 H101 108.2 no
C15 C10 H101 108.9 no
C10 C11 C12 110.03(17) yes
C10 C11 H111 109.5 no
C12 C11 H111 108.2 no
C10 C11 H112 111.2 no
C12 C11 H112 108.5 no
H111 C11 H112 109.4 no
C11 C12 C13 113.47(17) yes
C11 C12 C29 109.82(18) yes
C13 C12 C29 105.14(17) yes
C11 C12 H121 109.5 no
C13 C12 H121 110.2 no
C29 C12 H121 108.5 no
C12 C13 C14 113.22(16) yes
C12 C13 C33 103.63(16) yes
C14 C13 C33 114.80(17) yes
C12 C13 H131 109.9 no
C14 C13 H131 108.1 no
C33 C13 H131 106.9 no
C13 C14 C1 112.70(16) yes
C13 C14 C15 109.20(16) yes
C1 C14 C15 111.61(16) yes
C13 C14 H141 106.2 no
C1 C14 H141 106.2 no
C15 C14 H141 110.7 no
C10 C15 C14 116.96(17) yes
C10 C15 C16 118.43(17) yes
C14 C15 C16 124.49(17) yes
C7 C16 C3 119.58(16) yes
C7 C16 C15 117.50(17) yes
C3 C16 C15 122.57(17) yes
C4 C17 O18 129.32(19) yes
C4 C17 N19 107.57(16) yes
O18 C17 N19 122.99(19) yes
C17 N19 C20 123.52(18) yes
C17 N19 C21 113.44(17) yes
C20 N19 C21 122.66(18) yes
N19 C20 H201 110.4 no
N19 C20 H202 110.0 no
H201 C20 H202 108.1 no
N19 C20 H203 109.5 no
H201 C20 H203 109.0 no
H202 C20 H203 109.8 no
N19 C20 H204 109.5 no
N19 C20 H205 109.4 no
H204 C20 H205 109.5 no
N19 C20 H206 109.5 no
H204 C20 H206 109.5 no
H205 C20 H206 109.5 no
C5 C21 N19 108.11(17) yes
C5 C21 O22 127.5(2) yes
N19 C21 O22 124.3(2) yes
C8 C23 O24 127.6(2) yes
C8 C23 N25 108.65(17) yes
O24 C23 N25 123.7(2) yes
C23 N25 C26 124.02(19) yes
C23 N25 C27 113.26(17) yes
C26 N25 C27 122.42(19) yes
N25 C26 H261 109.5 no
N25 C26 H262 111.0 no
H261 C26 H262 107.9 no
N25 C26 H263 109.2 no
H261 C26 H263 108.8 no
H262 C26 H263 110.4 no
C9 C27 N25 108.04(17) yes
C9 C27 O28 128.6(2) yes
N25 C27 O28 123.4(2) yes
C12 C29 O30 127.7(2) yes
C12 C29 N31 108.70(18) yes
O30 C29 N31 123.6(2) yes
C29 N31 C32 123.17(18) yes
C29 N31 C33 113.42(18) yes
C32 N31 C33 123.41(19) yes
N31 C32 H321 107.9 no
N31 C32 H322 107.6 no
H321 C32 H322 110.0 no
N31 C32 H323 109.3 no
H321 C32 H323 110.8 no
H322 C32 H323 111.2 no
C13 C33 N31 108.85(18) yes
C13 C33 O34 128.5(2) yes
N31 C33 O34 122.6(2) yes

loop_
_geom_bond_atom_site_label_1
_geom_bond_atom_site_label_2
_geom_bond_distance
_geom_bond_publ_flag
C1 C2 1.530(3) yes
C1 C14 1.529(3) yes
C1 H11 0.972 no
C1 H12 0.978 no
C2 C3 1.530(3) yes
C2 H21 0.984 no
C2 H22 0.960 no
C3 C4 1.533(3) yes
C3 C16 1.512(3) yes
C3 H31 0.993 no
C4 C5 1.538(3) yes
C4 C17 1.523(3) yes
C4 H41 0.985 no
C5 C6 1.558(3) yes
C5 C21 1.505(3) yes
C5 H51 0.994 no
C6 C7 1.539(3) yes
C6 H61 0.977 no
C6 H62 0.974 no
C7 C8 1.569(3) yes
C7 C16 1.513(3) yes
C7 H71 0.977 no
C8 C9 1.548(3) yes
C8 C23 1.512(3) yes
C8 H81 0.974 no
C9 C10 1.541(3) yes
C9 C27 1.522(3) yes
C9 H91 0.970 no
C10 C11 1.529(3) yes
C10 C15 1.519(3) yes
C10 H101 1.011 no
C11 C12 1.536(3) yes
C11 H111 1.003 no
C11 H112 0.991 no
C12 C13 1.549(3) yes
C12 C29 1.504(3) yes
C12 H121 0.979 no
C13 C14 1.545(3) yes
C13 C33 1.524(3) yes
C13 H131 0.984 no
C14 C15 1.512(3) yes
C14 H141 1.016 no
C15 C16 1.333(3) yes
C17 O18 1.209(2) yes
C17 N19 1.384(3) yes
N19 C20 1.449(3) yes
N19 C21 1.383(3) yes
C20 H201 0.957 no
C20 H202 0.957 no
C20 H203 0.945 no
C20 H204 0.950 no
C20 H205 0.950 no
C20 H206 0.950 no
C21 O22 1.214(2) yes
C23 O24 1.216(2) yes
C23 N25 1.381(3) yes
N25 C26 1.459(3) yes
N25 C27 1.386(3) yes
C26 H261 0.956 no
C26 H262 0.959 no
C26 H263 0.959 no
C27 O28 1.211(2) yes
C29 O30 1.212(3) yes
C29 N31 1.380(3) yes
N31 C32 1.458(3) yes
N31 C33 1.377(3) yes
C32 H321 0.957 no
C32 H322 0.975 no
C32 H323 0.957 no
C33 O34 1.212(3) yes

loop_
_geom_contact_atom_site_label_1
_geom_contact_atom_site_label_2
_geom_contact_distance
_geom_contact_site_symmetry_2
_geom_contact_publ_flag
O18 C32 3.170(3) 4_455 no
O22 C26 3.159(3) 4_565 no
O24 C6 3.495(3) 2_665 no
O28 C32 3.353(3) 4_455 no
O28 C7 3.491(3) 4_455 no
O30 N19 2.922(2) 1_545 no
O30 C17 3.114(3) 1_545 no
O30 C20 3.216(3) 1_545 no
O30 C21 3.262(3) 1_545 no
O30 C4 3.458(3) 1_545 no
O34 C32 3.594(3) 2_656 no
C20 C23 3.476(3) 3 no
C32 C33 3.374(3) 2_656 no

loop_
_geom_torsion_atom_site_label_1
_geom_torsion_atom_site_label_2
_geom_torsion_atom_site_label_3
_geom_torsion_atom_site_label_4
_geom_torsion
_geom_torsion_publ_flag
O18 C17 N19 C20 9.7(3) no
O18 C17 N19 C21 -177.2(2) no
O18 C17 C4 C3 42.3(3) no
O18 C17 C4 C5 170.0(2) no
O22 C21 N19 C17 -175.7(2) no
O22 C21 N19 C20 -2.5(3) no
O22 C21 C5 C4 167.2(2) no
O22 C21 C5 C6 -66.7(3) no
O24 C23 N25 C26 -2.3(3) no
O24 C23 N25 C27 171.5(2) no
O24 C23 C8 C7 72.1(3) no
O24 C23 C8 C9 -165.6(2) no
O28 C27 N25 C23 179.1(2) no
O28 C27 N25 C26 -7.0(3) no
O28 C27 C9 C8 -171.5(2) no
O28 C27 C9 C10 -47.5(3) no
O30 C29 N31 C32 -0.6(3) no
O30 C29 N31 C33 179.1(2) no
O30 C29 C12 C11 -59.3(3) no
O30 C29 C12 C13 178.3(2) no
O34 C33 N31 C29 179.4(2) no
O34 C33 N31 C32 -0.9(3) no
O34 C33 C13 C12 178.5(2) no
O34 C33 C13 C14 54.5(3) no
N19 C17 C4 C3 -141.7(2) no
N19 C17 C4 C5 -13.9(2) no
N19 C21 C5 C4 -12.8(2) no
N19 C21 C5 C6 113.3(2) no
N25 C23 C8 C7 -109.7(2) no
N25 C23 C8 C9 12.7(2) no
N25 C27 C9 C8 10.0(2) no
N25 C27 C9 C10 134.0(2) no
N31 C29 C12 C11 118.3(2) no
N31 C29 C12 C13 -4.1(2) no
N31 C33 C13 C12 -4.5(2) no
N31 C33 C13 C14 -128.4(2) no
C1 C2 C3 C4 176.6(2) no
C1 C2 C3 C16 49.1(2) no
C1 C14 C13 C12 -178.9(2) no
C1 C14 C13 C33 -60.2(2) no
C1 C14 C15 C10 168.2(2) no
C1 C14 C15 C16 -7.8(3) no
C2 C1 C14 C13 164.0(2) no
C2 C1 C14 C15 40.6(2) no
C2 C3 C4 C5 -180.0(2) no
C2 C3 C4 C17 -57.1(2) no
C2 C3 C16 C7 170.1(2) no
C2 C3 C16 C15 -16.8(3) no
C3 C2 C1 C14 -62.7(2) no
C3 C4 C5 C6 22.4(2) no
C3 C4 C5 C21 146.6(2) no
C3 C16 C7 C6 0.6(3) no
C3 C16 C7 C8 -136.2(2) no
C3 C16 C15 C10 179.6(2) no
C3 C16 C15 C14 -4.4(3) no
C4 C3 C16 C7 42.0(2) no
C4 C3 C16 C15 -145.0(2) no
C4 C5 C6 C7 21.0(3) no
C4 C17 N19 C20 -166.7(2) no
C4 C17 N19 C21 6.4(2) no
C5 C4 C3 C16 -53.2(2) no
C5 C6 C7 C8 101.2(2) no
C5 C6 C7 C16 -32.8(3) no
C5 C21 N19 C17 4.2(2) no
C5 C21 N19 C20 177.4(2) no
C6 C5 C4 C17 -108.4(2) no
C6 C7 C8 C9 -172.1(2) no
C6 C7 C8 C23 -53.9(2) no
C6 C7 C16 C15 -172.8(2) no
C7 C6 C5 C21 -98.9(2) no
C7 C8 C9 C10 -12.5(2) no
C7 C8 C9 C27 111.3(2) no
C7 C16 C15 C10 -7.2(3) no
C7 C16 C15 C14 168.7(2) no
C8 C7 C16 C15 50.4(2) no
C8 C9 C10 C11 178.3(2) no
C8 C9 C10 C15 53.1(2) no
C8 C23 N25 C26 179.4(2) no
C8 C23 N25 C27 -6.9(2) no
C9 C8 C7 C16 -37.3(2) no
C9 C10 C11 C12 178.1(2) no
C9 C10 C15 C14 139.1(2) no
C9 C10 C15 C16 -44.7(2) no
C9 C27 N25 C23 -2.3(2) no
C9 C27 N25 C26 171.6(2) no
C10 C9 C8 C23 -137.2(2) no
C10 C11 C12 C13 45.9(2) no
C10 C11 C12 C29 -71.4(2) no
C10 C15 C14 C13 42.9(2) no
C11 C10 C9 C27 59.6(2) no
C11 C10 C15 C14 12.3(2) no
C11 C10 C15 C16 -171.4(2) no
C11 C12 C13 C14 10.0(2) no
C11 C12 C13 C33 -115.0(2) no
C12 C11 C10 C15 -57.9(2) no
C12 C13 C14 C15 -54.3(2) no
C12 C29 N31 C32 -178.4(2) no
C12 C29 N31 C33 1.4(2) no
C13 C14 C15 C16 -133.0(2) no
C13 C33 N31 C29 2.1(2) no
C13 C33 N31 C32 -178.2(2) no
C14 C13 C12 C29 130.0(2) no
C15 C10 C9 C27 -65.6(2) no
C15 C14 C13 C33 64.5(2) no
C16 C3 C4 C17 69.7(2) no
C16 C7 C8 C23 80.9(2) no
C17 C4 C5 C21 15.8(2) no
C23 C8 C9 C27 -13.4(2) no
C29 C12 C13 C33 5.0(2) no
